data_1572514
loop_
_publ_author_name
'Bojarska, Joanna'
'\/Lyczko, Krzysztof'
'Breza, Martin'
'Mieczkowski, Adam'

_publ_section_title
;
 Recurrent Supramolecular Patterns in a Series of Salts of Heterocyclic
 Polyamines and Heterocyclic Dicarboxylic Acids: Synthesis, Single-Crystal
 X-ray Structure, Hirshfeld Surface Analysis, Energy Framework, and
 Quantum Chemical Calculations
;
_journal_issue 8
_journal_name_full Crystals
_journal_page_first 733
_journal_paper_doi 10.3390/cryst14080733
_journal_volume 14
_journal_year 2024
_chemical_formula_moiety 'C6 H3 O4 S, C4 H7 N4'
_chemical_formula_sum 'C10 H10 N4 O4 S'
_chemical_formula_weight 282.28
_chemical_name_systematic '2,4-diaminopyrimidin-1-ium 4-carboxythiophene-3-carboxylate'
_space_group_crystal_system monoclinic
_space_group_IT_number 14
_space_group_name_Hall '-P 2yn'
_space_group_name_H-M_alt 'P 1 21/n 1'
_atom_sites_solution_hydrogens mixed
_atom_sites_solution_primary direct
_audit_creation_date 2024-06-12
_audit_creation_method
;
Olex2 1.5
(compiled 2024.02.16 svn.r378c4104 for OlexSys, GUI svn.r6928)
;
_cell_angle_alpha 90
_cell_angle_beta 96.586(3)
_cell_angle_gamma 90
_cell_formula_units_Z 4
_cell_length_a 10.9538(3)
_cell_length_b 3.79977(11)
_cell_length_c 27.1930(7)
_cell_measurement_reflns_used 3159
_cell_measurement_temperature 100.0(1)
_cell_measurement_theta_max 69.7040
_cell_measurement_theta_min 4.5800
_cell_volume 1124.36(5)
_computing_cell_refinement 'CrysAlisPro 1.171.40.84a (Rigaku OD, 2020)'
_computing_data_collection 'CrysAlisPro 1.171.40.84a (Rigaku OD, 2020)'
_computing_data_reduction 'CrysAlisPro 1.171.40.84a (Rigaku OD, 2020)'
_computing_molecular_graphics 'Olex2 1.5 (Dolomanov et al., 2009)'
_computing_publication_material 'Olex2 1.5 (Dolomanov et al., 2009)'
_computing_structure_refinement 'SHELXL 2017/1 (Sheldrick, 2015)'
_computing_structure_solution 'SHELXS  (Sheldrick, 2008)'
_diffrn_ambient_environment N~2~
_diffrn_ambient_temperature 100.0(1)
_diffrn_detector 'CCD plate'
_diffrn_detector_area_resol_mean 16.0131
_diffrn_detector_type Eos
_diffrn_measured_fraction_theta_full 1.000
_diffrn_measured_fraction_theta_max 0.991
_diffrn_measurement_details
;
List of Runs (angles in degrees, time in seconds):

  # Type    Start    End  Width  t~exp~   \w     \q     \k     \f   Frames
--------------------------------------------------------------------------
  1  \w    -86.00 -39.00   1.00    1.00    --    0.00-178.00  30.00   47
  2  \w    -86.00 -39.00   1.00    1.00    --    0.00-178.00-150.00   47
  3  \w    -21.00  37.00   1.00    1.00    --    0.00 -77.00-120.00   58
  4  \w   -130.00 -76.00   1.00    1.00    --  -53.50-125.00  60.00   54
  5  \w   -133.00 -83.00   1.00    1.00    --  -53.50 -94.00-180.00   50
  6  \w   -129.00 -19.00   1.00    1.00    --  -53.50 -45.00  90.00  110
  7  \w   -129.00 -82.00   1.00    1.00    --  -53.50 -77.00 -90.00   47
  8  \w    -87.00  -6.00   1.00    1.00    --  -53.50 125.00 -60.00   81
  9  \w    -87.00  -6.00   1.00    1.00    --  -53.50 125.00-180.00   81
 10  \w   -130.00 -76.00   1.00    1.00    --  -53.50-125.00 150.00   54
 11  \w      1.00 102.00   1.00    1.00    --   56.00 -94.00  60.00  101
 12  \w     26.00 128.00   1.00    1.00    --   56.00  61.00   0.00  102
 13  \w     90.00 175.00   1.00    1.00    --  112.00 138.00 150.00   85
 14  \w     90.00 175.00   1.00    1.00    --  112.00 138.00-180.00   85
 15  \w     33.00 107.00   1.00    1.00    --  112.00 -91.00-180.00   74
 16  \w     35.00 153.00   1.00    1.00    --  112.00 -37.00  30.00  118
 17  \w    103.00 178.00   1.00    1.00    --  112.00  77.00 -30.00   75
 18  \w     38.00 143.00   1.00    1.00    --  112.00 -50.00-180.00  105
 19  \w     32.00 108.00   1.00    1.00    --  112.00-104.00 -90.00   76
 20  \w     32.00 108.00   1.00    1.00    --  112.00-104.00  90.00   76
 21  \w     81.00 178.00   1.00    1.00    --  112.00  50.00  30.00   97
 22  \w    103.00 178.00   1.00    1.00    --  112.00  77.00 120.00   75
 23  \w     32.00 108.00   1.00    1.00    --  112.00-104.00 150.00   76
 24  \w     35.00 178.00   1.00    1.00    --  112.00  12.00 -60.00  143
 25  \w     37.00 149.00   1.00    1.00    --  112.00 -77.00-120.00  112
;
_diffrn_measurement_device 'four-circle diffractometer'
_diffrn_measurement_device_type 'SuperNova, Dual, Cu at home/near, Eos'
_diffrn_measurement_method '\w scans'
_diffrn_orient_matrix_type 'CrysAlisPro convention (1999,Acta A55,543-557)'
_diffrn_orient_matrix_UB_11 0.0458143000
_diffrn_orient_matrix_UB_12 0.1007739000
_diffrn_orient_matrix_UB_13 0.0538344000
_diffrn_orient_matrix_UB_21 0.0625862000
_diffrn_orient_matrix_UB_22 -0.3619237000
_diffrn_orient_matrix_UB_23 0.0078256000
_diffrn_orient_matrix_UB_31 0.1184748000
_diffrn_orient_matrix_UB_32 0.1522835000
_diffrn_orient_matrix_UB_33 -0.0171091000
_diffrn_radiation_monochromator mirror
_diffrn_radiation_probe x-ray
_diffrn_radiation_type 'Cu K\a'
_diffrn_radiation_wavelength 1.54184
_diffrn_reflns_av_R_equivalents 0.0289
_diffrn_reflns_av_unetI/netI 0.0254
_diffrn_reflns_Laue_measured_fraction_full 1.000
_diffrn_reflns_Laue_measured_fraction_max 0.991
_diffrn_reflns_limit_h_max 13
_diffrn_reflns_limit_h_min -10
_diffrn_reflns_limit_k_max 4
_diffrn_reflns_limit_k_min -4
_diffrn_reflns_limit_l_max 32
_diffrn_reflns_limit_l_min -33
_diffrn_reflns_number 7405
_diffrn_reflns_point_group_measured_fraction_full 1.000
_diffrn_reflns_point_group_measured_fraction_max 0.991
_diffrn_reflns_theta_full 67.684
_diffrn_reflns_theta_max 69.787
_diffrn_reflns_theta_min 3.272
_diffrn_source 'micro-focus sealed X-ray tube'
_diffrn_source_type 'SuperNova (Cu) X-ray Source'
_exptl_absorpt_coefficient_mu 2.769
_exptl_absorpt_correction_T_max 1.00000
_exptl_absorpt_correction_T_min 0.87219
_exptl_absorpt_correction_type multi-scan
_exptl_absorpt_process_details
;
CrysAlisPro 1.171.40.84a (Rigaku Oxford Diffraction, 2020)
Empirical absorption correction using spherical harmonics,
implemented in SCALE3 ABSPACK scaling algorithm.
;
_exptl_crystal_colour colourless
_exptl_crystal_colour_primary colourless
_exptl_crystal_density_diffrn 1.668
_exptl_crystal_description plate
_exptl_crystal_F_000 584
_exptl_crystal_size_max 0.2
_exptl_crystal_size_mid 0.1
_exptl_crystal_size_min 0.03
_refine_diff_density_max 0.335
_refine_diff_density_min -0.311
_refine_diff_density_rms 0.060
_refine_ls_extinction_method none
_refine_ls_goodness_of_fit_ref 1.045
_refine_ls_hydrogen_treatment mixed
_refine_ls_matrix_type full
_refine_ls_number_parameters 190
_refine_ls_number_reflns 2123
_refine_ls_number_restraints 0
_refine_ls_restrained_S_all 1.045
_refine_ls_R_factor_all 0.0388
_refine_ls_R_factor_gt 0.0342
_refine_ls_shift/su_max 0.000
_refine_ls_shift/su_mean 0.000
_refine_ls_structure_factor_coef Fsqd
_refine_ls_weighting_details 'w=1/[\s^2^(Fo^2^)+(0.0556P)^2^+0.6356P] where P=(Fo^2^+2Fc^2^)/3'
_refine_ls_weighting_scheme calc
_refine_ls_wR_factor_gt 0.0910
_refine_ls_wR_factor_ref 0.0954
_reflns_Friedel_coverage 0.000
_reflns_number_gt 1913
_reflns_number_total 2123
_reflns_threshold_expression 'I > 2\s(I)'
_cod_data_source_file structures_1-7.cif
_cod_data_source_block k8a2
_cod_database_code 1572514
_shelx_shelxl_version_number 2017/1
_chemical_oxdiff_formula 'C9 H11 N4 O4 S1'
_chemical_oxdiff_usercomment 'colourless plate, Cu, 100K, 0.20x0.10x0.03'
_shelx_space_group_comment
;
The symmetry employed for this shelxl refinement is uniquely defined
by the following loop, which should always be used as a source of
symmetry information in preference to the above space-group names.
They are only intended as comments.
;
_olex2_refinement_description
;
1. Fixed Uiso
 At 1.2 times of:
  All C(H) groups, All N(H) groups, All N(H,H) groups
 At 1.5 times of:
  All O(H) groups
2.a Aromatic/amide H refined with riding coordinates:
 C1(H1A), C4(H4), C9(H9), C10(H10)
;
_olex2_submission_special_instructions 'No special instructions were received'
_oxdiff_exptl_absorpt_empirical_details
;
Empirical correction (ABSPACK) includes:
- Absorption correction using spherical harmonics
- Frame scaling
;
_oxdiff_exptl_absorpt_empirical_full_max 1.295
_oxdiff_exptl_absorpt_empirical_full_min 0.757

loop_
_space_group_symop_operation_xyz
'x, y, z'
'-x+1/2, y+1/2, -z+1/2'
'-x, -y, -z'
'x-1/2, -y-1/2, z-1/2'

loop_
_atom_site_label
_atom_site_type_symbol
_atom_site_fract_x
_atom_site_fract_y
_atom_site_fract_z
_atom_site_U_iso_or_equiv
_atom_site_adp_type
_atom_site_occupancy
_atom_site_site_symmetry_order
_atom_site_calc_flag
_atom_site_refinement_flags_posn
_atom_site_refinement_flags_adp
_atom_site_refinement_flags_occupancy
_atom_site_disorder_assembly
_atom_site_disorder_group
S1 S 0.48143(4) 0.56324(11) 0.22526(2) 0.01598(15) Uani 1 1 d . . . . .
O2 O 0.67387(12) 0.1554(4) 0.38897(5) 0.0236(3) Uani 1 1 d . . . . .
H2 H 0.568(2) 0.085(7) 0.3899(10) 0.035 Uiso 1 1 d . U . . .
O3 O 0.46027(12) 0.0186(4) 0.38987(5) 0.0216(3) Uani 1 1 d . . . . .
O4 O 0.28613(12) 0.0279(4) 0.34000(5) 0.0196(3) Uani 1 1 d . . . . .
O1 O 0.80252(12) 0.3647(4) 0.33898(5) 0.0224(3) Uani 1 1 d . . . . .
C3 C 0.46150(15) 0.2738(5) 0.30920(6) 0.0145(4) Uani 1 1 d . . . . .
C6 C 0.39725(16) 0.0966(5) 0.34825(7) 0.0161(4) Uani 1 1 d . . . . .
C5 C 0.69781(16) 0.2899(5) 0.34713(6) 0.0174(4) Uani 1 1 d . . . . .
C2 C 0.59079(16) 0.3540(5) 0.30857(6) 0.0150(4) Uani 1 1 d . . . . .
C1 C 0.61226(17) 0.5093(5) 0.26499(6) 0.0156(4) Uani 1 1 d . . . . .
H1A H 0.691435 0.579391 0.257662 0.019 Uiso 1 1 calc R U . . .
C4 C 0.39396(17) 0.3759(5) 0.26618(7) 0.0159(4) Uani 1 1 d . . . . .
H4 H 0.307511 0.345733 0.259753 0.019 Uiso 1 1 calc R U . . .
N2 N 0.09254(13) 0.3132(4) 0.46129(5) 0.0147(3) Uani 1 1 d . . . . .
N1 N 0.24237(14) 0.6227(4) 0.42282(6) 0.0160(3) Uani 1 1 d . . . . .
H1 H 0.260(2) 0.738(6) 0.3982(9) 0.019 Uiso 1 1 d . U . . .
N3 N 0.04762(16) 0.5468(4) 0.38307(6) 0.0186(3) Uani 1 1 d . . . . .
H3A H 0.073(2) 0.652(6) 0.3587(9) 0.022 Uiso 1 1 d . U . . .
H3B H -0.028(2) 0.470(6) 0.3803(9) 0.022 Uiso 1 1 d . U . . .
N4 N 0.14125(14) 0.0989(4) 0.54003(6) 0.0169(3) Uani 1 1 d . . . . .
H4A H 0.069(2) 0.004(6) 0.5374(8) 0.020 Uiso 1 1 d . U . . .
H4B H 0.199(2) 0.048(6) 0.5652(9) 0.020 Uiso 1 1 d . U . . .
C9 C 0.29897(16) 0.4006(5) 0.50286(7) 0.0170(4) Uani 1 1 d . . . . .
H9 H 0.357688 0.366093 0.530974 0.020 Uiso 1 1 calc R U . . .
C7 C 0.12732(16) 0.4914(5) 0.42286(7) 0.0150(4) Uani 1 1 d . . . . .
C8 C 0.17587(16) 0.2694(5) 0.50151(6) 0.0153(4) Uani 1 1 d . . . . .
C10 C 0.32798(17) 0.5749(5) 0.46261(7) 0.0171(4) Uani 1 1 d . . . . .
H10 H 0.408707 0.665014 0.462036 0.021 Uiso 1 1 calc R U . . .

loop_
_atom_site_aniso_label
_atom_site_aniso_U_11
_atom_site_aniso_U_22
_atom_site_aniso_U_33
_atom_site_aniso_U_23
_atom_site_aniso_U_13
_atom_site_aniso_U_12
S1 0.0189(2) 0.0174(2) 0.0120(2) 0.00154(15) 0.00339(16) 0.00096(16)
O2 0.0167(6) 0.0384(8) 0.0153(6) 0.0073(6) 0.0006(5) 0.0003(6)
O3 0.0184(7) 0.0321(8) 0.0151(6) 0.0063(5) 0.0049(5) -0.0017(6)
O4 0.0155(7) 0.0249(7) 0.0192(7) 0.0010(5) 0.0057(5) -0.0036(5)
O1 0.0138(6) 0.0315(8) 0.0220(7) 0.0015(6) 0.0023(5) -0.0023(5)
C3 0.0154(8) 0.0142(8) 0.0147(8) -0.0018(7) 0.0050(6) 0.0000(7)
C6 0.0179(9) 0.0149(9) 0.0165(9) -0.0016(6) 0.0068(7) 0.0003(7)
C5 0.0170(9) 0.0199(9) 0.0156(9) -0.0018(7) 0.0031(7) 0.0014(7)
C2 0.0150(9) 0.0156(8) 0.0151(8) -0.0018(6) 0.0046(7) 0.0000(7)
C1 0.0157(8) 0.0162(9) 0.0156(8) -0.0016(7) 0.0044(7) 0.0004(7)
C4 0.0155(8) 0.0166(9) 0.0162(8) -0.0004(7) 0.0038(7) -0.0002(7)
N2 0.0145(7) 0.0169(7) 0.0133(7) 0.0000(6) 0.0047(6) -0.0002(6)
N1 0.0153(7) 0.0189(8) 0.0148(7) 0.0013(6) 0.0066(6) -0.0017(6)
N3 0.0172(8) 0.0267(9) 0.0124(7) 0.0031(6) 0.0034(6) -0.0035(7)
N4 0.0115(7) 0.0248(8) 0.0147(8) 0.0048(6) 0.0025(6) -0.0006(6)
C9 0.0141(8) 0.0208(9) 0.0164(9) 0.0000(7) 0.0030(7) 0.0001(7)
C7 0.0155(9) 0.0158(8) 0.0146(8) -0.0029(7) 0.0057(7) 0.0002(7)
C8 0.0153(8) 0.0159(8) 0.0154(8) -0.0011(7) 0.0050(6) 0.0023(7)
C10 0.0137(8) 0.0187(9) 0.0197(9) -0.0025(7) 0.0051(7) -0.0006(7)

loop_
_atom_type_symbol
_atom_type_description
_atom_type_scat_dispersion_real
_atom_type_scat_dispersion_imag
_atom_type_scat_source
C C 0.0181 0.0091 'International Tables Vol C Tables 4.2.6.8 and 6.1.1.4'
H H 0.0000 0.0000 'International Tables Vol C Tables 4.2.6.8 and 6.1.1.4'
N N 0.0311 0.0180 'International Tables Vol C Tables 4.2.6.8 and 6.1.1.4'
O O 0.0492 0.0322 'International Tables Vol C Tables 4.2.6.8 and 6.1.1.4'
S S 0.3331 0.5567 'International Tables Vol C Tables 4.2.6.8 and 6.1.1.4'

loop_
_geom_angle_atom_site_label_1
_geom_angle_atom_site_label_2
_geom_angle_atom_site_label_3
_geom_angle
_geom_angle_site_symmetry_1
_geom_angle_site_symmetry_3
_geom_angle_publ_flag
C4 S1 C1 91.76(9) . . ?
C5 O2 H2 113.6(13) . . ?
C6 O3 H2 112.1(13) . . ?
C2 C3 C6 129.86(16) . . ?
C4 C3 C6 118.81(16) . . ?
C4 C3 C2 111.31(16) . . ?
O3 C6 C3 118.48(16) . . ?
O4 C6 O3 121.71(16) . . ?
O4 C6 C3 119.81(16) . . ?
O2 C5 C2 117.08(15) . . ?
O1 C5 O2 122.38(16) . . ?
O1 C5 C2 120.54(16) . . ?
C3 C2 C5 130.03(16) . . ?
C1 C2 C3 111.46(16) . . ?
C1 C2 C5 118.51(16) . . ?
S1 C1 H1A 123.7 . . ?
C2 C1 S1 112.66(14) . . ?
C2 C1 H1A 123.7 . . ?
S1 C4 H4 123.6 . . ?
C3 C4 S1 112.81(14) . . ?
C3 C4 H4 123.6 . . ?
C7 N2 C8 117.92(15) . . ?
C7 N1 H1 119.7(15) . . ?
C7 N1 C10 120.42(16) . . ?
C10 N1 H1 119.9(15) . . ?
H3A N3 H3B 119(2) . . ?
C7 N3 H3A 118.1(16) . . ?
C7 N3 H3B 123.1(16) . . ?
H4A N4 H4B 122(2) . . ?
C8 N4 H4A 118.7(15) . . ?
C8 N4 H4B 117.8(15) . . ?
C8 C9 H9 121.4 . . ?
C10 C9 H9 121.4 . . ?
C10 C9 C8 117.29(17) . . ?
N2 C7 N1 122.37(16) . . ?
N3 C7 N2 119.86(17) . . ?
N3 C7 N1 117.77(17) . . ?
N2 C8 C9 121.57(16) . . ?
N4 C8 N2 118.18(16) . . ?
N4 C8 C9 120.25(16) . . ?
N1 C10 H10 119.8 . . ?
C9 C10 N1 120.42(17) . . ?
C9 C10 H10 119.8 . . ?

loop_
_geom_bond_atom_site_label_1
_geom_bond_atom_site_label_2
_geom_bond_distance
_geom_bond_site_symmetry_2
_geom_bond_publ_flag
S1 C1 1.7052(18) . ?
S1 C4 1.7050(18) . ?
O2 H2 1.20(3) . ?
O2 C5 1.301(2) . ?
O3 H2 1.20(3) . ?
O3 C6 1.291(2) . ?
O4 C6 1.240(2) . ?
O1 C5 1.226(2) . ?
C3 C6 1.499(2) . ?
C3 C2 1.451(2) . ?
C3 C4 1.367(2) . ?
C5 C2 1.500(2) . ?
C2 C1 1.368(2) . ?
C1 H1A 0.9500 . ?
C4 H4 0.9500 . ?
N2 C7 1.337(2) . ?
N2 C8 1.352(2) . ?
N1 H1 0.84(2) . ?
N1 C7 1.356(2) . ?
N1 C10 1.360(2) . ?
N3 H3A 0.85(2) . ?
N3 H3B 0.87(3) . ?
N3 C7 1.327(2) . ?
N4 H4A 0.87(3) . ?
N4 H4B 0.90(2) . ?
N4 C8 1.324(2) . ?
C9 H9 0.9500 . ?
C9 C8 1.434(2) . ?
C9 C10 1.348(3) . ?
C10 H10 0.9500 . ?

loop_
_geom_hbond_atom_site_label_D
_geom_hbond_atom_site_label_H
_geom_hbond_atom_site_label_A
_geom_hbond_distance_DH
_geom_hbond_distance_HA
_geom_hbond_distance_DA
_geom_hbond_angle_DHA
_geom_hbond_site_symmetry_A
_geom_hbond_publ_flag
O2 H2 O3 1.20(3) 1.20(3) 2.3996(18) 179(3) . yes
N1 H1 O3 0.84(2) 2.47(2) 3.042(2) 126.1(18) 1_565 yes
N1 H1 O4 0.84(2) 1.98(2) 2.814(2) 174(2) 1_565 yes
N3 H3A S1 0.85(2) 2.77(2) 3.5236(17) 148(2) 2 yes
N3 H3B O1 0.87(3) 2.10(3) 2.896(2) 152(2) 1_455 yes
N4 H4A N2 0.87(3) 2.14(3) 2.998(2) 169(2) 3_556 yes
N4 H4B O2 0.90(2) 1.92(2) 2.805(2) 167(2) 3_656 yes
C10 H10 O3 0.95 2.50 3.084(2) 120.1 1_565 yes

loop_
_geom_torsion_atom_site_label_1
_geom_torsion_atom_site_label_2
_geom_torsion_atom_site_label_3
_geom_torsion_atom_site_label_4
_geom_torsion
_geom_torsion_site_symmetry_1
_geom_torsion_site_symmetry_2
_geom_torsion_site_symmetry_3
_geom_torsion_site_symmetry_4
_geom_torsion_publ_flag
O2 C5 C2 C3 -3.3(3) . . . . ?
O2 C5 C2 C1 177.21(17) . . . . ?
O1 C5 C2 C3 177.10(18) . . . . ?
O1 C5 C2 C1 -2.4(3) . . . . ?
C3 C2 C1 S1 0.4(2) . . . . ?
C6 C3 C2 C5 -1.3(3) . . . . ?
C6 C3 C2 C1 178.15(17) . . . . ?
C6 C3 C4 S1 -178.53(12) . . . . ?
C5 C2 C1 S1 179.98(13) . . . . ?
C2 C3 C6 O3 5.4(3) . . . . ?
C2 C3 C6 O4 -174.43(18) . . . . ?
C2 C3 C4 S1 0.2(2) . . . . ?
C1 S1 C4 C3 0.05(15) . . . . ?
C4 S1 C1 C2 -0.27(14) . . . . ?
C4 C3 C6 O3 -176.18(17) . . . . ?
C4 C3 C6 O4 4.0(3) . . . . ?
C4 C3 C2 C5 -179.88(17) . . . . ?
C4 C3 C2 C1 -0.4(2) . . . . ?
C7 N2 C8 N4 178.75(16) . . . . ?
C7 N2 C8 C9 -1.6(2) . . . . ?
C7 N1 C10 C9 -0.9(3) . . . . ?
C8 N2 C7 N1 1.0(3) . . . . ?
C8 N2 C7 N3 -178.59(16) . . . . ?
C8 C9 C10 N1 0.3(3) . . . . ?
C10 N1 C7 N2 0.3(3) . . . . ?
C10 N1 C7 N3 179.86(16) . . . . ?
C10 C9 C8 N2 1.0(3) . . . . ?
C10 C9 C8 N4 -179.35(17) . . . . ?
